data_7206486
loop_
_publ_author_name
'Mu, Yajuan'
'Han, Gang'
'Ji, Shuying'
'Hou, Hongwei'
'Fan, Yaoting'

_publ_section_title
;
 Coordination polymers based on a flexible bis(triazole) ligand and
 aromatic polycarboxylate anions: syntheses, topological structures and
 photoluminescent properties
;
_journal_issue 19
_journal_name_full CrystEngComm
_journal_page_first 5943
_journal_paper_doi 10.1039/c1ce05129f
_journal_volume 13
_journal_year 2011
_chemical_formula_sum 'C25 H28 Co N6 O8'
_chemical_formula_weight 599.46
_chemical_name_systematic
;
?
;
_space_group_IT_number 62
_symmetry_cell_setting orthorhombic
_symmetry_space_group_name_Hall '-P 2ac 2n'
_symmetry_space_group_name_H-M 'P n m a'
_atom_sites_solution_hydrogens geom
_atom_sites_solution_primary direct
_atom_sites_solution_secondary difmap
_audit_creation_method SHELXL-97
_cell_angle_alpha 90.00
_cell_angle_beta 90.00
_cell_angle_gamma 90.00
_cell_formula_units_Z 4
_cell_length_a 16.654(3)
_cell_length_b 14.174(3)
_cell_length_c 11.524(2)
_cell_measurement_reflns_used 7244
_cell_measurement_temperature 293(2)
_cell_measurement_theta_max 27.8485
_cell_measurement_theta_min 2.1490
_cell_volume 2720.3(9)
_computing_cell_refinement 'CrystalClear (Rigaku/MSC Inc., 2006)'
_computing_data_collection 'CrystalClear (Rigaku/MSC Inc., 2006)'
_computing_data_reduction 'CrystalClear (Rigaku/MSC Inc., 2006)'
_computing_molecular_graphics 'SHELXTL (Sheldrick, 2008)'
_computing_publication_material 'SHELXTL (Sheldrick, 2008)'
_computing_structure_refinement 'SHELXL-97 (Sheldrick, 1997)'
_computing_structure_solution 'SHELXS-97 (Sheldrick, 1990)'
_diffrn_ambient_temperature 293(2)
_diffrn_detector_area_resol_mean 28.5714
_diffrn_measured_fraction_theta_full 0.999
_diffrn_measured_fraction_theta_max 0.999
_diffrn_measurement_device_type 'Rigaku Saturn'
_diffrn_measurement_method \w
_diffrn_radiation_monochromator graphite
_diffrn_radiation_source 'fine-focus sealed tube'
_diffrn_radiation_type MoK\a
_diffrn_radiation_wavelength 0.71073
_diffrn_reflns_av_R_equivalents 0.0419
_diffrn_reflns_av_sigmaI/netI 0.0311
_diffrn_reflns_limit_h_max 14
_diffrn_reflns_limit_h_min -20
_diffrn_reflns_limit_k_max 15
_diffrn_reflns_limit_k_min -17
_diffrn_reflns_limit_l_max 14
_diffrn_reflns_limit_l_min -14
_diffrn_reflns_number 16981
_diffrn_reflns_theta_full 26.00
_diffrn_reflns_theta_max 26.00
_diffrn_reflns_theta_min 2.15
_exptl_absorpt_coefficient_mu 0.690
_exptl_absorpt_correction_T_max 0.8859
_exptl_absorpt_correction_T_min 0.8743
_exptl_absorpt_correction_type multi-scan
_exptl_absorpt_process_details 'CrystalClear (Rigaku/MSC Inc., 2006)'
_exptl_crystal_colour purple
_exptl_crystal_density_diffrn 1.464
_exptl_crystal_density_method 'not measured'
_exptl_crystal_description block
_exptl_crystal_F_000 1244
_exptl_crystal_size_max 0.20
_exptl_crystal_size_mid 0.20
_exptl_crystal_size_min 0.18
_refine_diff_density_max 0.318
_refine_diff_density_min -0.248
_refine_diff_density_rms 0.053
_refine_ls_extinction_method none
_refine_ls_goodness_of_fit_ref 1.218
_refine_ls_hydrogen_treatment constr
_refine_ls_matrix_type full
_refine_ls_number_parameters 210
_refine_ls_number_reflns 2789
_refine_ls_number_restraints 0
_refine_ls_restrained_S_all 1.218
_refine_ls_R_factor_all 0.0575
_refine_ls_R_factor_gt 0.0545
_refine_ls_shift/su_max 0.000
_refine_ls_shift/su_mean 0.000
_refine_ls_structure_factor_coef Fsqd
_refine_ls_weighting_details 'calc w=1/[\s^2^(Fo^2^)+(0.0387P)^2^+1.9392P] where P=(Fo^2^+2Fc^2^)/3'
_refine_ls_weighting_scheme calc
_refine_ls_wR_factor_gt 0.1120
_refine_ls_wR_factor_ref 0.1136
_reflns_number_gt 2680
_reflns_number_total 2789
_reflns_threshold_expression >2sigma(I)
_cod_data_source_file c1ce05129f.txt
_cod_data_source_block complex_3
_cod_depositor_comments
;
The following automatic conversions were performed:

'_exptl_absorpt_correction_type' value 'Multi-scan' changed to
'multi-scan' according to
/home/saulius/struct/CIF-dictionaries/cif_core.dic dictionary named
'cif_core.dic' version 2.4.1 from 2010-06-29.

Automatic conversion script
Id: cif_fix_values 1715 2011-07-08 13:25:40Z adriana 
;
_cod_original_sg_symbol_H-M Pnma
_cod_database_code 7206486

loop_
_symmetry_equiv_pos_as_xyz
'x, y, z'
'-x+1/2, -y, z+1/2'
'x+1/2, -y+1/2, -z+1/2'
'-x, y+1/2, -z'
'-x, -y, -z'
'x-1/2, y, -z-1/2'
'-x-1/2, y-1/2, z-1/2'
'x, -y-1/2, z'

loop_
_atom_site_label
_atom_site_type_symbol
_atom_site_fract_x
_atom_site_fract_y
_atom_site_fract_z
_atom_site_U_iso_or_equiv
_atom_site_adp_type
_atom_site_occupancy
_atom_site_symmetry_multiplicity
_atom_site_calc_flag
_atom_site_refinement_flags
Co1 Co 0.03022(3) 0.7500 0.48926(4) 0.03031(17) Uani 1 2 d S
O1 O 0.09274(16) 0.7500 0.3463(2) 0.0484(8) Uani 1 2 d S
O2 O 0.21976(17) 0.7500 0.4011(2) 0.0578(9) Uani 1 2 d S
O3 O 0.01322(16) 0.7500 -0.0467(2) 0.0496(8) Uani 1 2 d S
H3 H -0.0188 0.7304 -0.0950 0.060 Uiso 0.50 1 d PR
O4 O 0.09891(18) 0.7500 -0.1947(2) 0.0586(9) Uani 1 2 d S
O5 O 0.42801(14) 0.7500 0.0994(2) 0.0360(6) Uani 1 2 d S
O6 O 0.40009(17) 0.7500 -0.0850(2) 0.0574(9) Uani 1 2 d S
N1 N 0.05592(13) 0.62705(17) 0.56996(19) 0.0378(6) Uani 1 1 d .
N2 N 0.05227(15) 0.50260(17) 0.6804(2) 0.0422(6) Uani 1 1 d .
N3 N 0.10972(19) 0.4848(2) 0.6002(3) 0.0684(9) Uani 1 1 d .
C1 C 0.1099(2) 0.5615(3) 0.5357(3) 0.0565(9) Uani 1 1 d .
H1 H 0.1439 0.5697 0.4725 0.068 Uiso 1 1 calc R
C2 C 0.02113(18) 0.5868(2) 0.6609(2) 0.0434(7) Uani 1 1 d .
H2 H -0.0196 0.6141 0.7048 0.052 Uiso 1 1 calc R
C3 C 0.0282(2) 0.4307(2) 0.7666(3) 0.0534(9) Uani 1 1 d .
H3A H 0.0700 0.3831 0.7713 0.064 Uiso 1 1 calc R
H3B H -0.0204 0.4000 0.7399 0.064 Uiso 1 1 calc R
C4 C 0.0136(2) 0.4710(2) 0.8872(2) 0.0430(7) Uani 1 1 d .
C5 C -0.06469(19) 0.4939(2) 0.9213(3) 0.0445(7) Uani 1 1 d .
C6 C -0.1351(2) 0.4926(3) 0.8381(3) 0.0615(9) Uani 1 1 d .
H6A H -0.1753 0.4497 0.8662 0.092 Uiso 1 1 calc R
H6B H -0.1172 0.4725 0.7629 0.092 Uiso 1 1 calc R
H6C H -0.1576 0.5548 0.8325 0.092 Uiso 1 1 calc R
C7 C 0.07808(19) 0.4785(2) 0.9634(3) 0.0459(7) Uani 1 1 d .
C8 C 0.1630(2) 0.4578(3) 0.9234(4) 0.0751(12) Uani 1 1 d .
H8A H 0.1665 0.4659 0.8408 0.113 Uiso 1 1 calc R
H8B H 0.1768 0.3940 0.9432 0.113 Uiso 1 1 calc R
H8C H 0.1996 0.5004 0.9609 0.113 Uiso 1 1 calc R
C9 C 0.1674(2) 0.7500 0.3268(3) 0.0315(8) Uani 1 2 d S
C10 C 0.1895(2) 0.7500 0.2001(3) 0.0279(8) Uani 1 2 d S
C11 C 0.1303(2) 0.7500 0.1155(3) 0.0298(8) Uani 1 2 d S
H11 H 0.0766 0.7500 0.1375 0.036 Uiso 1 2 calc SR
C12 C 0.1500(2) 0.7500 -0.0014(3) 0.0300(8) Uani 1 2 d S
C13 C 0.0855(2) 0.7500 -0.0914(3) 0.0372(9) Uani 1 2 d S
C14 C 0.2303(2) 0.7500 -0.0338(3) 0.0345(9) Uani 1 2 d S
H14 H 0.2440 0.7500 -0.1120 0.041 Uiso 1 2 calc SR
C15 C 0.2899(2) 0.7500 0.0497(3) 0.0309(8) Uani 1 2 d S
C16 C 0.3774(2) 0.7500 0.0178(3) 0.0351(9) Uani 1 2 d S
C17 C 0.2695(2) 0.7500 0.1672(3) 0.0300(8) Uani 1 2 d S
H17 H 0.3096 0.7500 0.2233 0.036 Uiso 1 2 calc SR
O7 O 0.10838(17) 0.2500 0.1853(2) 0.0606(10) Uani 1 2 d S
H1A H 0.1095 0.2500 0.2590 0.073 Uiso 1 2 d SR
H2A H 0.1578 0.2500 0.1670 0.073 Uiso 1 2 d SR
O8 O 0.2663(2) 0.2500 0.1366(3) 0.1094(19) Uani 1 2 d S
H3C H 0.2797 0.2500 0.0654 0.131 Uiso 1 2 d SR
H4 H 0.2979 0.2500 0.1946 0.131 Uiso 1 2 d SR

loop_
_atom_site_aniso_label
_atom_site_aniso_U_11
_atom_site_aniso_U_22
_atom_site_aniso_U_33
_atom_site_aniso_U_23
_atom_site_aniso_U_13
_atom_site_aniso_U_12
Co1 0.0221(3) 0.0480(3) 0.0208(3) 0.000 0.0005(2) 0.000
O1 0.0273(14) 0.089(2) 0.0288(14) 0.000 0.0074(12) 0.000
O2 0.0341(16) 0.116(3) 0.0238(14) 0.000 -0.0014(13) 0.000
O3 0.0258(14) 0.089(3) 0.0336(15) 0.000 -0.0066(12) 0.000
O4 0.0372(16) 0.117(3) 0.0222(15) 0.000 -0.0056(13) 0.000
O5 0.0230(12) 0.0560(17) 0.0290(14) 0.000 0.0015(11) 0.000
O6 0.0303(15) 0.119(3) 0.0229(14) 0.000 0.0057(12) 0.000
N1 0.0357(12) 0.0491(15) 0.0287(12) 0.0003(11) 0.0008(10) 0.0019(11)
N2 0.0567(15) 0.0391(14) 0.0309(12) -0.0010(11) 0.0046(12) 0.0023(12)
N3 0.081(2) 0.0604(19) 0.0640(19) 0.0081(16) 0.0301(17) 0.0156(17)
C1 0.057(2) 0.059(2) 0.053(2) 0.0078(17) 0.0253(17) 0.0089(17)
C2 0.0463(17) 0.0514(18) 0.0327(15) 0.0010(14) 0.0074(13) 0.0039(15)
C3 0.088(3) 0.0368(17) 0.0354(16) 0.0003(13) 0.0104(17) -0.0025(17)
C4 0.066(2) 0.0318(15) 0.0313(15) 0.0035(12) 0.0060(15) 0.0011(14)
C5 0.0619(19) 0.0344(16) 0.0373(16) 0.0066(13) -0.0017(15) -0.0015(15)
C6 0.071(2) 0.057(2) 0.057(2) 0.0017(18) -0.0127(19) -0.0041(19)
C7 0.0572(19) 0.0385(16) 0.0418(17) 0.0054(13) 0.0077(15) 0.0066(15)
C8 0.069(2) 0.089(3) 0.068(3) 0.002(2) 0.009(2) 0.023(2)
C9 0.0281(19) 0.043(2) 0.0236(18) 0.000 0.0006(16) 0.000
C10 0.0252(18) 0.034(2) 0.0247(18) 0.000 0.0020(15) 0.000
C11 0.0215(17) 0.039(2) 0.0292(19) 0.000 -0.0002(15) 0.000
C12 0.0230(18) 0.042(2) 0.0249(18) 0.000 -0.0014(15) 0.000
C13 0.031(2) 0.051(2) 0.030(2) 0.000 -0.0060(17) 0.000
C14 0.029(2) 0.053(2) 0.0216(18) 0.000 0.0011(15) 0.000
C15 0.0229(18) 0.043(2) 0.0269(18) 0.000 0.0023(15) 0.000
C16 0.0256(19) 0.054(3) 0.0261(19) 0.000 0.0016(16) 0.000
C17 0.0245(18) 0.042(2) 0.0236(18) 0.000 -0.0017(15) 0.000
O7 0.0290(15) 0.124(3) 0.0289(15) 0.000 -0.0029(13) 0.000
O8 0.0359(19) 0.260(6) 0.0319(18) 0.000 0.0049(16) 0.000

loop_
_atom_type_symbol
_atom_type_description
_atom_type_scat_dispersion_real
_atom_type_scat_dispersion_imag
_atom_type_scat_source
C C 0.0033 0.0016 'International Tables Vol C Tables 4.2.6.8 and 6.1.1.4'
H H 0.0000 0.0000 'International Tables Vol C Tables 4.2.6.8 and 6.1.1.4'
Co Co 0.3494 0.9721 'International Tables Vol C Tables 4.2.6.8 and 6.1.1.4'
N N 0.0061 0.0033 'International Tables Vol C Tables 4.2.6.8 and 6.1.1.4'
O O 0.0106 0.0060 'International Tables Vol C Tables 4.2.6.8 and 6.1.1.4'

loop_
_geom_angle_atom_site_label_1
_geom_angle_atom_site_label_2
_geom_angle_atom_site_label_3
_geom_angle
_geom_angle_site_symmetry_1
_geom_angle_site_symmetry_3
O1 Co1 O5 91.34(11) . 6_556
O1 Co1 N1 106.01(7) . 8_575
O5 Co1 N1 114.73(7) 6_556 8_575
O1 Co1 N1 106.01(7) . .
O5 Co1 N1 114.73(7) 6_556 .
N1 Co1 N1 119.14(13) 8_575 .
C9 O1 Co1 132.6(3) . .
C13 O3 H3 109.3 . .
C16 O5 Co1 100.9(2) . 6_656
C2 N1 C1 103.0(3) . .
C2 N1 Co1 129.9(2) . .
C1 N1 Co1 126.8(2) . .
C2 N2 N3 109.2(3) . .
C2 N2 C3 129.2(3) . .
N3 N2 C3 121.4(3) . .
C1 N3 N2 103.5(3) . .
N3 C1 N1 113.6(3) . .
N3 C1 H1 123.2 . .
N1 C1 H1 123.2 . .
N2 C2 N1 110.6(3) . .
N2 C2 H2 124.7 . .
N1 C2 H2 124.7 . .
N2 C3 C4 113.4(2) . .
N2 C3 H3A 108.9 . .
C4 C3 H3A 108.9 . .
N2 C3 H3B 108.9 . .
C4 C3 H3B 108.9 . .
H3A C3 H3B 107.7 . .
C7 C4 C5 121.6(3) . .
C7 C4 C3 118.8(3) . .
C5 C4 C3 119.5(3) . .
C4 C5 C7 118.6(3) . 5_567
C4 C5 C6 122.7(3) . .
C7 C5 C6 118.7(3) 5_567 .
C5 C6 H6A 109.5 . .
C5 C6 H6B 109.5 . .
H6A C6 H6B 109.5 . .
C5 C6 H6C 109.5 . .
H6A C6 H6C 109.5 . .
H6B C6 H6C 109.5 . .
C4 C7 C5 119.8(3) . 5_567
C4 C7 C8 120.9(3) . .
C5 C7 C8 119.3(3) 5_567 .
C7 C8 H8A 109.5 . .
C7 C8 H8B 109.5 . .
H8A C8 H8B 109.5 . .
C7 C8 H8C 109.5 . .
H8A C8 H8C 109.5 . .
H8B C8 H8C 109.5 . .
O2 C9 O1 125.3(3) . .
O2 C9 C10 120.3(3) . .
O1 C9 C10 114.5(3) . .
C17 C10 C11 119.4(3) . .
C17 C10 C9 120.1(3) . .
C11 C10 C9 120.5(3) . .
C10 C11 C12 121.0(3) . .
C10 C11 H11 119.5 . .
C12 C11 H11 119.5 . .
C11 C12 C14 119.3(3) . .
C11 C12 C13 120.3(3) . .
C14 C12 C13 120.4(3) . .
O4 C13 O3 123.8(4) . .
O4 C13 C12 123.4(4) . .
O3 C13 C12 112.8(3) . .
C15 C14 C12 120.2(3) . .
C15 C14 H14 119.9 . .
C12 C14 H14 119.9 . .
C14 C15 C17 120.1(3) . .
C14 C15 C16 121.7(3) . .
C17 C15 C16 118.2(3) . .
O6 C16 O5 120.4(3) . .
O6 C16 C15 121.9(3) . .
O5 C16 C15 117.7(3) . .
C10 C17 C15 119.9(3) . .
C10 C17 H17 120.0 . .
C15 C17 H17 120.0 . .
H1A O7 H2A 103.0 . .
H3C O8 H4 126.6 . .

loop_
_geom_bond_atom_site_label_1
_geom_bond_atom_site_label_2
_geom_bond_distance
_geom_bond_site_symmetry_2
Co1 O1 1.948(3) .
Co1 O5 1.985(2) 6_556
Co1 N1 2.021(2) 8_575
Co1 N1 2.021(2) .
O1 C9 1.263(4) .
O2 C9 1.223(4) .
O3 C13 1.310(5) .
O3 H3 0.8200 .
O4 C13 1.211(5) .
O5 C16 1.263(4) .
O5 Co1 1.985(2) 6_656
O6 C16 1.243(4) .
N1 C2 1.326(4) .
N1 C1 1.352(4) .
N2 C2 1.320(4) .
N2 N3 1.354(4) .
N2 C3 1.478(4) .
N3 C1 1.316(4) .
C1 H1 0.9300 .
C2 H2 0.9300 .
C3 C4 1.522(4) .
C3 H3A 0.9700 .
C3 H3B 0.9700 .
C4 C7 1.391(4) .
C4 C5 1.400(4) .
C5 C7 1.403(4) 5_567
C5 C6 1.516(4) .
C6 H6A 0.9600 .
C6 H6B 0.9600 .
C6 H6C 0.9600 .
C7 C5 1.403(4) 5_567
C7 C8 1.516(5) .
C8 H8A 0.9600 .
C8 H8B 0.9600 .
C8 H8C 0.9600 .
C9 C10 1.506(5) .
C10 C17 1.385(5) .
C10 C11 1.386(5) .
C11 C12 1.386(5) .
C11 H11 0.9300 .
C12 C14 1.388(5) .
C12 C13 1.493(5) .
C14 C15 1.382(5) .
C14 H14 0.9300 .
C15 C17 1.395(5) .
C15 C16 1.503(5) .
C17 H17 0.9300 .
O7 H1A 0.8500 .
O7 H2A 0.8500 .
O8 H3C 0.8501 .
O8 H4 0.8499 .

loop_
_geom_hbond_atom_site_label_D
_geom_hbond_atom_site_label_H
_geom_hbond_atom_site_label_A
_geom_hbond_distance_DH
_geom_hbond_distance_HA
_geom_hbond_distance_DA
_geom_hbond_angle_DHA
_geom_hbond_site_symmetry_A
O7 H2A O8 0.85 1.84 2.690(4) 176.6 .
O3 H3 O7 0.82 1.84 2.580(4) 149.4 5_565
O7 H1A O6 0.85 1.80 2.651(4) 173.6 2_565
O8 H4 O4 0.85 2.14 2.969(5) 164.8 2_565
O8 H3C O2 0.85 1.89 2.724(4) 165.0 2_564

loop_
_geom_torsion_atom_site_label_1
_geom_torsion_atom_site_label_2
_geom_torsion_atom_site_label_3
_geom_torsion_atom_site_label_4
_geom_torsion
_geom_torsion_site_symmetry_1
_geom_torsion_site_symmetry_4
O5 Co1 O1 C9 180.0 6_556 .
N1 Co1 O1 C9 63.77(7) 8_575 .
N1 Co1 O1 C9 -63.77(7) . .
O1 Co1 N1 C2 -169.3(3) . .
O5 Co1 N1 C2 -70.1(3) 6_556 .
N1 Co1 N1 C2 71.5(3) 8_575 .
O1 Co1 N1 C1 4.3(3) . .
O5 Co1 N1 C1 103.4(3) 6_556 .
N1 Co1 N1 C1 -114.9(3) 8_575 .
C2 N2 N3 C1 0.2(4) . .
C3 N2 N3 C1 175.6(3) . .
N2 N3 C1 N1 0.0(4) . .
C2 N1 C1 N3 -0.1(4) . .
Co1 N1 C1 N3 -175.1(2) . .
N3 N2 C2 N1 -0.3(4) . .
C3 N2 C2 N1 -175.3(3) . .
C1 N1 C2 N2 0.2(3) . .
Co1 N1 C2 N2 174.94(19) . .
C2 N2 C3 C4 -45.7(5) . .
N3 N2 C3 C4 139.9(3) . .
N2 C3 C4 C7 -88.0(4) . .
N2 C3 C4 C5 96.2(4) . .
C7 C4 C5 C7 -2.3(5) . 5_567
C3 C4 C5 C7 173.4(3) . 5_567
C7 C4 C5 C6 175.9(3) . .
C3 C4 C5 C6 -8.4(4) . .
C5 C4 C7 C5 2.3(5) . 5_567
C3 C4 C7 C5 -173.4(3) . 5_567
C5 C4 C7 C8 -177.2(3) . .
C3 C4 C7 C8 7.1(4) . .
Co1 O1 C9 O2 0.0 . .
Co1 O1 C9 C10 180.0 . .
O2 C9 C10 C17 0.0 . .
O1 C9 C10 C17 180.0 . .
O2 C9 C10 C11 180.0 . .
O1 C9 C10 C11 0.0 . .
C17 C10 C11 C12 0.0 . .
C9 C10 C11 C12 180.0 . .
C10 C11 C12 C14 0.0 . .
C10 C11 C12 C13 180.0 . .
C11 C12 C13 O4 180.0 . .
C14 C12 C13 O4 0.0 . .
C11 C12 C13 O3 0.0 . .
C14 C12 C13 O3 180.0 . .
C11 C12 C14 C15 0.0 . .
C13 C12 C14 C15 180.0 . .
C12 C14 C15 C17 0.0 . .
C12 C14 C15 C16 180.0 . .
Co1 O5 C16 O6 0.0 6_656 .
Co1 O5 C16 C15 180.0 6_656 .
C14 C15 C16 O6 0.0 . .
C17 C15 C16 O6 180.0 . .
C14 C15 C16 O5 180.0 . .
C17 C15 C16 O5 0.0 . .
C11 C10 C17 C15 0.0 . .
C9 C10 C17 C15 180.0 . .
C14 C15 C17 C10 0.0 . .
C16 C15 C17 C10 180.0 . .
